data_7227341
loop_
_publ_author_name
'Ochiai, Tatsumi'
'Inoue, Shigeyoshi'

_publ_section_title
;
 Synthesis of a cyclopentadienyl(imino)stannylene and its direct
 conversion into halo(imino)stannylenes
;
_journal_issue 2
_journal_name_full 'RSC Adv.'
_journal_page_first 801
_journal_paper_doi 10.1039/C6RA27697K
_journal_volume 7
_journal_year 2017
_chemical_formula_sum 'C54 H72 Br2 N6 Sn2'
_chemical_formula_weight 1202.38
_chemical_name_systematic
;
 ?
;
_space_group_IT_number 14
_symmetry_cell_setting monoclinic
_symmetry_space_group_name_Hall '-P 2yn'
_symmetry_space_group_name_H-M 'P 1 21/n 1'
_atom_sites_solution_hydrogens geom
_atom_sites_solution_primary direct
_atom_sites_solution_secondary difmap
_audit_creation_method
;
CrysAlisPro, Agilent Technologies,
Version 1.171.37.31 (release 14-01-2014 CrysAlis171 .NET)
(compiled Jan 14 2014,18:38:05)
;
_audit_update_record
;
2016-11-04 deposited with the CCDC.
2016-12-08 downloaded from the CCDC.
;
_cell_angle_alpha 90.00
_cell_angle_beta 100.925(2)
_cell_angle_gamma 90.00
_cell_formula_units_Z 2
_cell_length_a 12.7203(2)
_cell_length_b 13.7758(3)
_cell_length_c 15.8945(3)
_cell_measurement_reflns_used 3948
_cell_measurement_temperature 150(2)
_cell_measurement_theta_max 73.3600
_cell_measurement_theta_min 2.9610
_cell_volume 2734.75(9)
_computing_cell_refinement
;
CrysAlisPro, Agilent Technologies,
Version 1.171.37.31 (release 14-01-2014 CrysAlis171 .NET)
(compiled Jan 14 2014,18:38:05)
;
_computing_data_collection
;
CrysAlisPro, Agilent Technologies,
Version 1.171.37.31 (release 14-01-2014 CrysAlis171 .NET)
(compiled Jan 14 2014,18:38:05)
;
_computing_data_reduction
;
CrysAlisPro, Agilent Technologies,
Version 1.171.37.31 (release 14-01-2014 CrysAlis171 .NET)
(compiled Jan 14 2014,18:38:05)
;
_computing_structure_refinement 'SHELXL-97 (Sheldrick, 1997)'
_computing_structure_solution 'SHELXS-97 (Sheldrick, 1990)'
_diffrn_ambient_environment N~2~
_diffrn_ambient_temperature 150.00(10)
_diffrn_detector 'CCD plate'
_diffrn_detector_area_resol_mean 10.5435
_diffrn_detector_type Atlas
_diffrn_measured_fraction_theta_full 0.998
_diffrn_measured_fraction_theta_max 0.998
_diffrn_measurement_device 'four-circle diffractometer'
_diffrn_measurement_device_type 'SuperNova, Single source at offset, Atlas'
_diffrn_measurement_method '\w scans'
_diffrn_radiation_monochromator mirror
_diffrn_radiation_probe x-ray
_diffrn_radiation_type 'Cu K\a'
_diffrn_radiation_wavelength 1.54184
_diffrn_reflns_av_R_equivalents 0.0373
_diffrn_reflns_av_sigmaI/netI 0.0450
_diffrn_reflns_limit_h_max 15
_diffrn_reflns_limit_h_min -14
_diffrn_reflns_limit_k_max 15
_diffrn_reflns_limit_k_min -16
_diffrn_reflns_limit_l_max 13
_diffrn_reflns_limit_l_min -19
_diffrn_reflns_number 10352
_diffrn_reflns_theta_full 67.50
_diffrn_reflns_theta_max 67.50
_diffrn_reflns_theta_min 4.09
_diffrn_source 'sealed X-ray tube'
_diffrn_source_type 'SuperNova (Cu) X-ray Source'
_exptl_absorpt_coefficient_mu 9.269
_exptl_absorpt_correction_T_max 1.00000
_exptl_absorpt_correction_T_min 0.38634
_exptl_absorpt_correction_type multi-scan
_exptl_absorpt_process_details
;
CrysAlisPro, Agilent Technologies,
Version 1.171.37.35 (release 13-08-2014 CrysAlis171 .NET)
(compiled Aug 13 2014,18:06:01)
Empirical absorption correction using spherical harmonics,
 implemented in SCALE3 ABSPACK scaling algorithm.
;
_exptl_crystal_colour colourless
_exptl_crystal_density_diffrn 1.460
_exptl_crystal_density_method 'not measured'
_exptl_crystal_description plate
_exptl_crystal_F_000 1216
_exptl_crystal_size_max 0.13
_exptl_crystal_size_mid 0.10
_exptl_crystal_size_min 0.10
_refine_diff_density_max 0.749
_refine_diff_density_min -0.741
_refine_diff_density_rms 0.082
_refine_ls_extinction_method none
_refine_ls_goodness_of_fit_ref 1.020
_refine_ls_hydrogen_treatment constr
_refine_ls_matrix_type full
_refine_ls_number_parameters 316
_refine_ls_number_reflns 4927
_refine_ls_number_restraints 8
_refine_ls_restrained_S_all 1.023
_refine_ls_R_factor_all 0.0452
_refine_ls_R_factor_gt 0.0367
_refine_ls_shift/su_max 0.000
_refine_ls_shift/su_mean 0.000
_refine_ls_structure_factor_coef Fsqd
_refine_ls_weighting_details 'calc w=1/[\s^2^(Fo^2^)+(0.0493P)^2^+1.6499P] where P=(Fo^2^+2Fc^2^)/3'
_refine_ls_weighting_scheme calc
_refine_ls_wR_factor_gt 0.0904
_refine_ls_wR_factor_ref 0.0978
_reflns_number_gt 4176
_reflns_number_total 4927
_reflns_threshold_expression >2sigma(I)
_cod_data_source_file c6ra27697k2.cif
_cod_data_source_block cu-730
_cod_original_sg_symbol_H-M P21/n
_cod_database_code 7227341

loop_
_symmetry_equiv_pos_as_xyz
'x, y, z'
'-x+1/2, y+1/2, -z+1/2'
'-x, -y, -z'
'x-1/2, -y-1/2, z-1/2'

loop_
_atom_site_label
_atom_site_type_symbol
_atom_site_fract_x
_atom_site_fract_y
_atom_site_fract_z
_atom_site_U_iso_or_equiv
_atom_site_adp_type
_atom_site_occupancy
_atom_site_symmetry_multiplicity
_atom_site_calc_flag
_atom_site_refinement_flags
_atom_site_disorder_group
Sn1 Sn 0.42796(2) 0.55266(2) 0.06702(2) 0.02771(10) Uani 0.9041(10) 1 d PU 1
Br1 Br 0.60454(5) 0.65498(4) 0.13375(4) 0.05713(17) Uani 0.9041(10) 1 d PU 1
Sn1X Sn 0.37345(19) 0.4897(2) 0.01978(17) 0.0349(9) Uani 0.0959(10) 1 d PU 2
Br1X Br 0.3352(5) 0.3490(4) -0.0982(4) 0.0578(15) Uani 0.0959(10) 1 d PU 2
N1 N 0.5375(2) 0.3562(2) 0.1966(2) 0.0347(7) Uani 1 1 d . .
N2 N 0.6701(2) 0.3207(2) 0.1327(2) 0.0332(7) Uani 1 1 d . .
N3 N 0.5346(2) 0.4300(2) 0.05921(18) 0.0253(6) Uani 1 1 d . .
C1 C 0.5766(3) 0.3744(3) 0.1230(2) 0.0270(7) Uani 1 1 d . .
C2 C 0.6081(3) 0.2942(3) 0.2508(3) 0.0449(10) Uani 1 1 d . .
H2 H 0.5997 0.2718 0.3057 0.054 Uiso 1 1 calc R .
C3 C 0.6878(3) 0.2727(3) 0.2117(3) 0.0455(10) Uani 1 1 d . .
H3 H 0.7468 0.2318 0.2334 0.055 Uiso 1 1 calc R .
C4 C 0.4324(3) 0.3836(3) 0.2100(2) 0.0384(9) Uani 1 1 d . .
C5 C 0.4239(4) 0.4566(4) 0.2680(3) 0.0540(13) Uani 1 1 d . .
C6 C 0.3208(4) 0.4821(5) 0.2782(4) 0.0717(17) Uani 1 1 d . .
H6 H 0.3122 0.5303 0.3191 0.086 Uiso 1 1 calc R .
C7 C 0.2320(4) 0.4395(5) 0.2307(4) 0.0738(18) Uani 1 1 d . .
H7 H 0.1626 0.4615 0.2356 0.089 Uiso 1 1 calc R .
C8 C 0.2430(4) 0.3646(4) 0.1758(4) 0.0590(13) Uani 1 1 d . .
H8 H 0.1807 0.3333 0.1454 0.071 Uiso 1 1 calc R .
C9 C 0.3438(3) 0.3334(3) 0.1636(3) 0.0454(10) Uani 1 1 d . .
C10 C 0.5215(4) 0.5035(5) 0.3236(3) 0.0666(15) Uani 1 1 d . .
H10 H 0.5833 0.4969 0.2934 0.080 Uiso 1 1 calc R .
C11 C 0.5050(5) 0.6110(6) 0.3389(4) 0.087(2) Uani 1 1 d . .
H11A H 0.4820 0.6438 0.2837 0.130 Uiso 1 1 calc R .
H11B H 0.5724 0.6395 0.3687 0.130 Uiso 1 1 calc R .
H11C H 0.4500 0.6188 0.3739 0.130 Uiso 1 1 calc R .
C12 C 0.5497(6) 0.4481(6) 0.4103(4) 0.095(3) Uani 1 1 d . .
H12A H 0.4872 0.4475 0.4381 0.143 Uiso 1 1 calc R .
H12B H 0.6094 0.4807 0.4477 0.143 Uiso 1 1 calc R .
H12C H 0.5701 0.3813 0.3998 0.143 Uiso 1 1 calc R .
C13 C 0.3568(4) 0.2484(4) 0.1059(4) 0.0611(14) Uani 1 1 d . .
H13 H 0.4166 0.2647 0.0756 0.073 Uiso 1 1 calc R .
C14 C 0.2584(4) 0.2262(4) 0.0376(4) 0.0744(17) Uani 1 1 d . .
H14A H 0.2766 0.1773 -0.0020 0.112 Uiso 1 1 calc R .
H14B H 0.2342 0.2857 0.0059 0.112 Uiso 1 1 calc R .
H14C H 0.2010 0.2014 0.0651 0.112 Uiso 1 1 calc R .
C15 C 0.3895(6) 0.1584(5) 0.1590(7) 0.121(4) Uani 1 1 d . .
H15A H 0.3378 0.1461 0.1963 0.181 Uiso 1 1 calc R .
H15B H 0.4608 0.1681 0.1942 0.181 Uiso 1 1 calc R .
H15C H 0.3912 0.1027 0.1209 0.181 Uiso 1 1 calc R .
C16 C 0.7390(3) 0.3118(3) 0.0713(2) 0.0318(8) Uani 1 1 d . .
C17 C 0.8233(3) 0.3781(3) 0.0760(3) 0.0368(8) Uani 1 1 d . .
C18 C 0.8911(4) 0.3648(3) 0.0181(3) 0.0488(11) Uani 1 1 d . .
H18 H 0.9501 0.4075 0.0200 0.059 Uiso 1 1 calc R .
C19 C 0.8756(4) 0.2920(4) -0.0415(3) 0.0572(13) Uani 1 1 d . .
H19 H 0.9229 0.2856 -0.0807 0.069 Uiso 1 1 calc R .
C20 C 0.7913(4) 0.2278(4) -0.0448(3) 0.0557(12) Uani 1 1 d . .
H20 H 0.7814 0.1773 -0.0862 0.067 Uiso 1 1 calc R .
C21 C 0.7214(3) 0.2366(3) 0.0115(3) 0.0435(10) Uani 1 1 d . .
C22 C 0.8412(4) 0.4584(3) 0.1412(3) 0.0483(11) Uani 1 1 d . .
H22 H 0.7699 0.4761 0.1545 0.058 Uiso 1 1 calc R .
C23 C 0.8879(5) 0.5502(4) 0.1075(4) 0.0723(16) Uani 1 1 d . .
H23A H 0.8795 0.6053 0.1446 0.108 Uiso 1 1 calc R .
H23B H 0.8500 0.5637 0.0490 0.108 Uiso 1 1 calc R .
H23C H 0.9642 0.5401 0.1073 0.108 Uiso 1 1 calc R .
C24 C 0.9119(5) 0.4239(5) 0.2244(4) 0.0787(18) Uani 1 1 d . .
H24A H 0.8758 0.3710 0.2490 0.118 Uiso 1 1 calc R .
H24B H 0.9248 0.4779 0.2652 0.118 Uiso 1 1 calc R .
H24C H 0.9803 0.4005 0.2125 0.118 Uiso 1 1 calc R .
C25 C 0.6301(4) 0.1652(4) 0.0094(4) 0.0659(15) Uani 1 1 d . .
H25 H 0.5725 0.1989 0.0332 0.079 Uiso 1 1 calc R .
C26 C 0.6667(7) 0.0771(5) 0.0669(5) 0.101(3) Uani 1 1 d . .
H26A H 0.7248 0.0436 0.0460 0.151 Uiso 1 1 calc R .
H26B H 0.6064 0.0324 0.0654 0.151 Uiso 1 1 calc R .
H26C H 0.6923 0.0990 0.1259 0.151 Uiso 1 1 calc R .
C27 C 0.5812(5) 0.1302(5) -0.0802(5) 0.0829(19) Uani 1 1 d . .
H27A H 0.5657 0.1861 -0.1186 0.124 Uiso 1 1 calc R .
H27B H 0.5147 0.0949 -0.0785 0.124 Uiso 1 1 calc R .
H27C H 0.6317 0.0869 -0.1011 0.124 Uiso 1 1 calc R .

loop_
_atom_site_aniso_label
_atom_site_aniso_U_11
_atom_site_aniso_U_22
_atom_site_aniso_U_33
_atom_site_aniso_U_23
_atom_site_aniso_U_13
_atom_site_aniso_U_12
Sn1 0.02818(15) 0.02995(16) 0.02564(15) 0.00162(9) 0.00676(10) 0.00630(10)
Br1 0.0555(3) 0.0525(3) 0.0564(3) -0.0208(2) -0.0075(3) -0.0076(3)
Sn1X 0.0227(13) 0.0432(15) 0.0381(14) 0.0110(10) 0.0042(9) -0.0004(10)
Br1X 0.058(3) 0.066(3) 0.045(3) -0.004(2) -0.002(2) -0.009(3)
N1 0.0237(14) 0.0451(19) 0.0362(16) 0.0142(14) 0.0078(12) 0.0031(14)
N2 0.0260(15) 0.0336(17) 0.0398(17) 0.0124(13) 0.0054(12) 0.0040(13)
N3 0.0246(14) 0.0239(14) 0.0283(14) 0.0031(11) 0.0074(11) 0.0010(11)
C1 0.0222(16) 0.0290(18) 0.0299(16) 0.0049(14) 0.0048(13) -0.0014(14)
C2 0.037(2) 0.055(3) 0.040(2) 0.0253(19) 0.0026(17) 0.0069(19)
C3 0.032(2) 0.055(3) 0.047(2) 0.024(2) 0.0035(17) 0.0072(19)
C4 0.0282(18) 0.054(3) 0.0344(19) 0.0161(17) 0.0109(15) 0.0033(17)
C5 0.038(2) 0.087(4) 0.042(2) 0.001(2) 0.0191(19) 0.007(2)
C6 0.048(3) 0.114(5) 0.059(3) -0.010(3) 0.027(2) 0.015(3)
C7 0.034(3) 0.114(5) 0.080(4) 0.003(4) 0.028(3) 0.007(3)
C8 0.030(2) 0.075(4) 0.073(3) 0.013(3) 0.012(2) -0.006(2)
C9 0.033(2) 0.048(3) 0.057(3) 0.020(2) 0.0110(18) -0.0021(18)
C10 0.052(3) 0.100(5) 0.050(3) -0.014(3) 0.015(2) 0.012(3)
C11 0.070(4) 0.118(6) 0.074(4) -0.041(4) 0.021(3) 0.012(4)
C12 0.084(4) 0.151(8) 0.048(3) -0.010(4) 0.005(3) 0.013(4)
C13 0.040(2) 0.043(3) 0.103(4) 0.005(3) 0.018(2) -0.012(2)
C14 0.055(3) 0.057(3) 0.106(5) -0.004(3) 0.003(3) -0.016(3)
C15 0.077(5) 0.050(4) 0.215(10) 0.036(5) -0.027(5) -0.014(3)
C16 0.0258(17) 0.0302(19) 0.0392(19) 0.0091(15) 0.0056(14) 0.0063(15)
C17 0.0309(19) 0.031(2) 0.049(2) 0.0005(16) 0.0106(16) -0.0013(16)
C18 0.043(2) 0.044(2) 0.067(3) -0.004(2) 0.028(2) -0.006(2)
C19 0.057(3) 0.057(3) 0.066(3) -0.005(2) 0.034(2) 0.004(2)
C20 0.060(3) 0.050(3) 0.061(3) -0.015(2) 0.020(2) 0.002(2)
C21 0.039(2) 0.031(2) 0.059(3) -0.0013(18) 0.0069(19) -0.0008(17)
C22 0.042(2) 0.048(3) 0.059(3) -0.013(2) 0.021(2) -0.011(2)
C23 0.087(4) 0.044(3) 0.092(4) -0.011(3) 0.031(3) -0.023(3)
C24 0.083(4) 0.090(5) 0.059(3) -0.014(3) 0.005(3) -0.039(4)
C25 0.053(3) 0.048(3) 0.100(4) -0.021(3) 0.024(3) -0.019(2)
C26 0.117(6) 0.063(4) 0.123(6) 0.011(4) 0.024(5) -0.041(4)
C27 0.065(4) 0.063(4) 0.113(5) -0.027(4) -0.002(3) -0.011(3)

loop_
_atom_type_symbol
_atom_type_description
_atom_type_scat_dispersion_real
_atom_type_scat_dispersion_imag
_atom_type_scat_source
C C 0.0181 0.0091 'International Tables Vol C Tables 4.2.6.8 and 6.1.1.4'
H H 0.0000 0.0000 'International Tables Vol C Tables 4.2.6.8 and 6.1.1.4'
N N 0.0311 0.0180 'International Tables Vol C Tables 4.2.6.8 and 6.1.1.4'
Br Br -0.6763 1.2805 'International Tables Vol C Tables 4.2.6.8 and 6.1.1.4'
Sn Sn 0.0259 5.4591 'International Tables Vol C Tables 4.2.6.8 and 6.1.1.4'
C C 0.0181 0.0091 'International Tables Vol C Tables 4.2.6.8 and 6.1.1.4'
H H 0.0000 0.0000 'International Tables Vol C Tables 4.2.6.8 and 6.1.1.4'
O O 0.0492 0.0322 'International Tables Vol C Tables 4.2.6.8 and 6.1.1.4'
Si Si 0.2541 0.3302 'International Tables Vol C Tables 4.2.6.8 and 6.1.1.4'

loop_
_geom_angle_atom_site_label_1
_geom_angle_atom_site_label_2
_geom_angle_atom_site_label_3
_geom_angle
_geom_angle_site_symmetry_1
_geom_angle_site_symmetry_3
N3 Sn1 N3 77.53(12) 3_665 .
N3 Sn1 Br1 89.65(8) 3_665 .
N3 Sn1 Br1 86.93(7) . .
N3 Sn1X N3 77.23(14) 3_665 .
N3 Sn1X Br1X 90.56(19) 3_665 .
N3 Sn1X Br1X 87.97(18) . .
C1 N1 C2 109.8(3) . .
C1 N1 C4 124.9(3) . .
C2 N1 C4 124.7(3) . .
C1 N2 C3 109.9(3) . .
C1 N2 C16 126.3(3) . .
C3 N2 C16 123.7(3) . .
C1 N3 Sn1 131.1(2) . 3_665
C1 N3 Sn1X 124.3(2) . 3_665
Sn1 N3 Sn1X 33.92(9) 3_665 3_665
C1 N3 Sn1 125.3(2) . .
Sn1 N3 Sn1 102.47(11) 3_665 .
Sn1X N3 Sn1 92.73(13) 3_665 .
C1 N3 Sn1X 131.9(2) . .
Sn1 N3 Sn1X 92.98(13) 3_665 .
Sn1X N3 Sn1X 102.77(14) 3_665 .
Sn1 N3 Sn1X 33.62(9) . .
N3 C1 N1 127.3(3) . .
N3 C1 N2 128.2(3) . .
N1 C1 N2 104.4(3) . .
C3 C2 N1 107.7(3) . .
C2 C3 N2 108.1(3) . .
C5 C4 C9 123.5(4) . .
C5 C4 N1 118.7(4) . .
C9 C4 N1 117.9(4) . .
C4 C5 C6 117.0(5) . .
C4 C5 C10 122.5(4) . .
C6 C5 C10 120.4(5) . .
C7 C6 C5 121.6(6) . .
C6 C7 C8 120.0(5) . .
C7 C8 C9 121.6(5) . .
C8 C9 C4 116.2(5) . .
C8 C9 C13 121.9(4) . .
C4 C9 C13 121.9(4) . .
C11 C10 C5 112.5(5) . .
C11 C10 C12 110.6(5) . .
C5 C10 C12 109.4(5) . .
C15 C13 C9 110.3(6) . .
C15 C13 C14 109.6(5) . .
C9 C13 C14 114.6(4) . .
C21 C16 C17 122.9(4) . .
C21 C16 N2 119.1(4) . .
C17 C16 N2 118.0(4) . .
C18 C17 C16 116.4(4) . .
C18 C17 C22 121.5(4) . .
C16 C17 C22 122.0(4) . .
C19 C18 C17 122.1(4) . .
C18 C19 C20 120.3(4) . .
C21 C20 C19 120.6(4) . .
C20 C21 C16 117.8(4) . .
C20 C21 C25 120.9(4) . .
C16 C21 C25 121.3(4) . .
C17 C22 C24 110.8(4) . .
C17 C22 C23 112.5(4) . .
C24 C22 C23 110.8(5) . .
C21 C25 C27 113.7(5) . .
C21 C25 C26 110.7(5) . .
C27 C25 C26 109.3(5) . .

loop_
_geom_bond_atom_site_label_1
_geom_bond_atom_site_label_2
_geom_bond_distance
_geom_bond_site_symmetry_2
Sn1 N3 2.161(3) 3_665
Sn1 N3 2.185(3) .
Sn1 Br1 2.6933(6) .
Sn1X N3 2.173(4) 3_665
Sn1X N3 2.187(4) .
Sn1X Br1X 2.677(7) .
N1 C1 1.378(5) .
N1 C2 1.410(5) .
N1 C4 1.442(5) .
N2 C1 1.384(5) .
N2 C3 1.398(5) .
N2 C16 1.435(5) .
N3 C1 1.302(5) .
N3 Sn1 2.161(3) 3_665
N3 Sn1X 2.173(4) 3_665
C2 C3 1.320(6) .
C4 C5 1.383(7) .
C4 C9 1.406(6) .
C5 C6 1.397(7) .
C5 C10 1.525(8) .
C6 C7 1.367(9) .
C7 C8 1.375(9) .
C8 C9 1.400(6) .
C9 C13 1.515(8) .
C10 C11 1.521(9) .
C10 C12 1.556(9) .
C13 C15 1.513(8) .
C13 C14 1.525(8) .
C16 C21 1.396(6) .
C16 C17 1.400(6) .
C17 C18 1.386(6) .
C17 C22 1.503(6) .
C18 C19 1.367(7) .
C19 C20 1.383(7) .
C20 C21 1.382(7) .
C21 C25 1.517(6) .
C22 C24 1.528(8) .
C22 C23 1.536(7) .
C25 C27 1.520(9) .
C25 C26 1.537(9) .
